data_4080764
loop_
_publ_author_name
'Pranckevicius, Conor'
'Stephan, Douglas W.'

_publ_section_title
;
 Three-Coordinate, Cyclic Bent Allene Iron Complexes
;
_journal_issue 9
_journal_name_full Organometallics
_journal_page_first 2693
_journal_paper_doi 10.1021/om400166t
_journal_volume 32
_journal_year 2013
_chemical_formula_sum 'C45 H42 Fe N2 O2'
_chemical_formula_weight 698.66
_chemical_name_systematic
; 
 ? 
;
_space_group_IT_number 61
_symmetry_cell_setting orthorhombic
_symmetry_space_group_name_Hall '-P 2ac 2ab'
_symmetry_space_group_name_H-M 'P b c a'
_atom_sites_solution_hydrogens geom
_atom_sites_solution_primary direct
_atom_sites_solution_secondary difmap
_audit_creation_method SHELXL-97
_cell_angle_alpha 90.00
_cell_angle_beta 90.00
_cell_angle_gamma 90.00
_cell_formula_units_Z 8
_cell_length_a 20.1797(11)
_cell_length_b 17.4954(10)
_cell_length_c 20.3989(11)
_cell_measurement_temperature 150(2)
_cell_volume 7201.9(7)
_computing_structure_refinement 'SHELXL-97 (Sheldrick, 2008)'
_computing_structure_solution 'SHELXS-97 (Sheldrick, 2008)'
_diffrn_ambient_temperature 150(2)
_diffrn_measured_fraction_theta_full 0.997
_diffrn_measured_fraction_theta_max 0.997
_diffrn_radiation_monochromator graphite
_diffrn_radiation_source 'fine-focus sealed tube'
_diffrn_radiation_type MoK\a
_diffrn_radiation_wavelength 0.71073
_diffrn_reflns_av_R_equivalents 0.0669
_diffrn_reflns_av_sigmaI/netI 0.0438
_diffrn_reflns_limit_h_max 20
_diffrn_reflns_limit_h_min -26
_diffrn_reflns_limit_k_max 22
_diffrn_reflns_limit_k_min -21
_diffrn_reflns_limit_l_max 26
_diffrn_reflns_limit_l_min -26
_diffrn_reflns_number 62770
_diffrn_reflns_theta_full 27.53
_diffrn_reflns_theta_max 27.53
_diffrn_reflns_theta_min 1.84
_exptl_absorpt_coefficient_mu 0.460
_exptl_absorpt_correction_T_max 0.7456
_exptl_absorpt_correction_T_min 0.7128
_exptl_absorpt_correction_type multi-scan
_exptl_absorpt_process_details SADABS
_exptl_crystal_colour Yellow
_exptl_crystal_density_diffrn 1.289
_exptl_crystal_density_method 'not measured'
_exptl_crystal_description Block
_exptl_crystal_F_000 2944
_exptl_crystal_size_max 0.2
_exptl_crystal_size_mid 0.2
_exptl_crystal_size_min 0.2
_refine_diff_density_max 0.255
_refine_diff_density_min -0.342
_refine_diff_density_rms 0.050
_refine_ls_extinction_method none
_refine_ls_goodness_of_fit_ref 1.007
_refine_ls_hydrogen_treatment constr
_refine_ls_matrix_type full
_refine_ls_number_parameters 455
_refine_ls_number_reflns 8290
_refine_ls_number_restraints 0
_refine_ls_restrained_S_all 1.007
_refine_ls_R_factor_all 0.0677
_refine_ls_R_factor_gt 0.0384
_refine_ls_shift/su_max 0.001
_refine_ls_shift/su_mean 0.000
_refine_ls_structure_factor_coef Fsqd
_refine_ls_weighting_details 'calc w=1/[\s^2^(Fo^2^)+(0.0322P)^2^+3.1967P] where P=(Fo^2^+2Fc^2^)/3'
_refine_ls_weighting_scheme calc
_refine_ls_wR_factor_gt 0.0778
_refine_ls_wR_factor_ref 0.0881
_reflns_number_gt 5913
_reflns_number_total 8290
_reflns_threshold_expression >2sigma(I)
_cod_data_source_file om400166t_si_002.cif
_cod_data_source_block cp018_0m
_cod_depositor_comments
;
The following automatic conversions were performed:

'_symmetry_cell_setting' value 'Orthorhombic' changed to
'orthorhombic' according to
/home/saulius/struct/CIF-dictionaries/cif_core.dic dictionary named
'cif_core.dic' version 2.3.1 from 2005-06-27.

Automatic conversion script
Id: cif_fix_values 1891 2012-01-12 08:04:46Z andrius 
;
_cod_original_sg_symbol_H-M Pbca
_cod_database_code 4080764

loop_
_symmetry_equiv_pos_as_xyz
'x, y, z'
'-x+1/2, -y, z+1/2'
'x+1/2, -y+1/2, -z'
'-x, y+1/2, -z+1/2'
'-x, -y, -z'
'x-1/2, y, -z-1/2'
'-x-1/2, y-1/2, z'
'x, -y-1/2, z-1/2'

loop_
_atom_site_label
_atom_site_type_symbol
_atom_site_fract_x
_atom_site_fract_y
_atom_site_fract_z
_atom_site_U_iso_or_equiv
_atom_site_adp_type
_atom_site_occupancy
_atom_site_symmetry_multiplicity
_atom_site_calc_flag
_atom_site_refinement_flags
Fe1 Fe 0.088974(12) 0.358381(14) 0.330621(12) 0.01980(7) Uani 1 1 d .
O1 O 0.15192(6) 0.25655(7) 0.47716(6) 0.0263(3) Uani 1 1 d .
O2 O 0.22506(6) 0.49025(7) 0.37849(6) 0.0288(3) Uani 1 1 d .
N1 N 0.22545(7) 0.35104(8) 0.49603(7) 0.0214(3) Uani 1 1 d .
N2 N 0.25005(7) 0.41574(8) 0.46481(7) 0.0223(3) Uani 1 1 d .
C1 C 0.16451(8) 0.36826(9) 0.40128(8) 0.0183(4) Uani 1 1 d .
C2 C 0.17771(8) 0.32310(10) 0.45583(8) 0.0195(4) Uani 1 1 d .
C3 C 0.11436(9) 0.21138(10) 0.43327(9) 0.0228(4) Uani 1 1 d .
C4 C 0.04793(9) 0.20175(10) 0.44902(9) 0.0265(4) Uani 1 1 d .
C5 C 0.01197(11) 0.15229(11) 0.40905(11) 0.0351(5) Uani 1 1 d .
H6 H -0.0330 0.1451 0.4170 0.042 Uiso 1 1 calc R
C6 C 0.04158(11) 0.11399(12) 0.35806(11) 0.0404(6) Uani 1 1 d .
H5 H 0.0166 0.0814 0.3318 0.049 Uiso 1 1 calc R
C7 C 0.10824(12) 0.12378(12) 0.34570(10) 0.0389(5) Uani 1 1 d .
H4 H 0.1279 0.0968 0.3116 0.047 Uiso 1 1 calc R
C8 C 0.14654(10) 0.17311(11) 0.38319(10) 0.0288(4) Uani 1 1 d .
C9 C 0.21973(11) 0.18206(13) 0.37077(12) 0.0427(6) Uani 1 1 d .
H1 H 0.2437 0.1725 0.4106 0.064 Uiso 1 1 calc R
H2 H 0.2287 0.2331 0.3560 0.064 Uiso 1 1 calc R
H3 H 0.2335 0.1463 0.3378 0.064 Uiso 1 1 calc R
C10 C 0.01758(10) 0.24139(12) 0.50682(10) 0.0357(5) Uani 1 1 d .
H7 H 0.0397 0.2255 0.5462 0.054 Uiso 1 1 calc R
H8 H -0.0286 0.2284 0.5096 0.054 Uiso 1 1 calc R
H9 H 0.0221 0.2957 0.5017 0.054 Uiso 1 1 calc R
C11 C 0.28669(9) 0.47389(10) 0.49933(8) 0.0210(4) Uani 1 1 d .
C12 C 0.25346(10) 0.53502(11) 0.52621(9) 0.0302(4) Uani 1 1 d .
H14 H 0.2074 0.5374 0.5246 0.036 Uiso 1 1 calc R
C13 C 0.28950(12) 0.59284(12) 0.55571(10) 0.0383(5) Uani 1 1 d .
H13 H 0.2678 0.6349 0.5735 0.046 Uiso 1 1 calc R
C14 C 0.35729(11) 0.58817(12) 0.55871(10) 0.0359(5) Uani 1 1 d .
H12 H 0.3813 0.6271 0.5787 0.043 Uiso 1 1 calc R
C15 C 0.39005(10) 0.52655(13) 0.53252(10) 0.0374(5) Uani 1 1 d .
H10 H 0.4360 0.5236 0.5353 0.045 Uiso 1 1 calc R
C16 C 0.35469(9) 0.46864(12) 0.50189(9) 0.0296(4) Uani 1 1 d .
H11 H 0.3765 0.4271 0.4834 0.036 Uiso 1 1 calc R
C17 C 0.21111(9) 0.42568(10) 0.41102(8) 0.0202(4) Uani 1 1 d .
C18 C 0.19017(9) 0.50752(10) 0.32022(8) 0.0205(4) Uani 1 1 d .
C19 C 0.13240(9) 0.54984(10) 0.32575(9) 0.0227(4) Uani 1 1 d .
C20 C 0.10377(10) 0.57421(11) 0.26748(9) 0.0279(4) Uani 1 1 d .
H20 H 0.0643 0.6015 0.2686 0.034 Uiso 1 1 calc R
C21 C 0.13304(10) 0.55849(11) 0.20801(9) 0.0319(5) Uani 1 1 d .
H19 H 0.1137 0.5764 0.1696 0.038 Uiso 1 1 calc R
C22 C 0.19064(10) 0.51653(12) 0.20496(9) 0.0322(5) Uani 1 1 d .
H18 H 0.2097 0.5064 0.1644 0.039 Uiso 1 1 calc R
C23 C 0.22059(9) 0.48917(10) 0.26143(9) 0.0262(4) Uani 1 1 d .
C24 C 0.28238(11) 0.44154(13) 0.25906(12) 0.0448(6) Uani 1 1 d .
H15 H 0.3009 0.4435 0.2157 0.067 Uiso 1 1 calc R
H16 H 0.2718 0.3896 0.2700 0.067 Uiso 1 1 calc R
H17 H 0.3140 0.4611 0.2899 0.067 Uiso 1 1 calc R
C25 C 0.10332(10) 0.56972(12) 0.39133(9) 0.0330(5) Uani 1 1 d .
H21 H 0.1349 0.5988 0.4162 0.050 Uiso 1 1 calc R
H22 H 0.0927 0.5236 0.4146 0.050 Uiso 1 1 calc R
H23 H 0.0638 0.5994 0.3852 0.050 Uiso 1 1 calc R
C26 C 0.26355(9) 0.31078(10) 0.54475(9) 0.0227(4) Uani 1 1 d .
C27 C 0.31463(10) 0.26414(12) 0.52530(11) 0.0349(5) Uani 1 1 d .
H28 H 0.3255 0.2597 0.4812 0.042 Uiso 1 1 calc R
C28 C 0.34970(11) 0.22373(14) 0.57225(12) 0.0454(6) Uani 1 1 d .
H24 H 0.3843 0.1918 0.5597 0.054 Uiso 1 1 calc R
C29 C 0.33317(10) 0.23087(13) 0.63783(11) 0.0411(6) Uani 1 1 d .
H25 H 0.3567 0.2038 0.6694 0.049 Uiso 1 1 calc R
C30 C 0.28256(12) 0.27738(14) 0.65619(11) 0.0474(6) Uani 1 1 d .
H26 H 0.2716 0.2819 0.7003 0.057 Uiso 1 1 calc R
C31 C 0.24707(11) 0.31827(13) 0.60955(9) 0.0371(5) Uani 1 1 d .
H27 H 0.2126 0.3503 0.6222 0.045 Uiso 1 1 calc R
C32 C -0.01039(9) 0.37016(11) 0.35612(10) 0.0284(4) Uani 1 1 d .
H32A H -0.0363 0.3478 0.3210 0.034 Uiso 1 1 calc R
H32B H -0.0178 0.3389 0.3947 0.034 Uiso 1 1 calc R
C33 C -0.03873(9) 0.44611(11) 0.36983(9) 0.0241(4) Uani 1 1 d .
C34 C -0.05092(9) 0.47194(12) 0.43359(9) 0.0297(4) Uani 1 1 d .
H33 H -0.0436 0.4388 0.4685 0.036 Uiso 1 1 calc R
C35 C -0.07342(10) 0.54509(13) 0.44645(10) 0.0374(5) Uani 1 1 d .
H32 H -0.0803 0.5604 0.4896 0.045 Uiso 1 1 calc R
C36 C -0.08579(10) 0.59533(13) 0.39616(11) 0.0390(5) Uani 1 1 d .
H31 H -0.1001 0.6448 0.4048 0.047 Uiso 1 1 calc R
C37 C -0.07647(10) 0.57067(13) 0.33234(11) 0.0388(5) Uani 1 1 d .
H30 H -0.0858 0.6036 0.2978 0.047 Uiso 1 1 calc R
C38 C -0.05361(9) 0.49799(12) 0.31930(10) 0.0318(5) Uani 1 1 d .
H29 H -0.0479 0.4829 0.2760 0.038 Uiso 1 1 calc R
C39 C 0.10175(9) 0.32072(12) 0.23413(9) 0.0288(4) Uani 1 1 d .
H39A H 0.1340 0.3525 0.2119 0.035 Uiso 1 1 calc R
H39B H 0.1177 0.2684 0.2339 0.035 Uiso 1 1 calc R
C40 C 0.03701(9) 0.32538(11) 0.20033(8) 0.0235(4) Uani 1 1 d .
C41 C -0.00826(10) 0.26519(11) 0.20147(9) 0.0301(4) Uani 1 1 d .
H38 H 0.0041 0.2192 0.2208 0.036 Uiso 1 1 calc R
C42 C -0.07103(10) 0.27180(12) 0.17463(10) 0.0342(5) Uani 1 1 d .
H37 H -0.1001 0.2307 0.1767 0.041 Uiso 1 1 calc R
C43 C -0.09075(10) 0.33893(12) 0.14486(10) 0.0330(5) Uani 1 1 d .
H36 H -0.1328 0.3433 0.1266 0.040 Uiso 1 1 calc R
C44 C -0.04697(10) 0.39929(12) 0.14278(10) 0.0315(5) Uani 1 1 d .
H35 H -0.0596 0.4448 0.1229 0.038 Uiso 1 1 calc R
C45 C 0.01551(10) 0.39288(11) 0.17000(9) 0.0276(4) Uani 1 1 d .
H34 H 0.0441 0.4345 0.1681 0.033 Uiso 1 1 calc R

loop_
_atom_site_aniso_label
_atom_site_aniso_U_11
_atom_site_aniso_U_22
_atom_site_aniso_U_33
_atom_site_aniso_U_23
_atom_site_aniso_U_13
_atom_site_aniso_U_12
Fe1 0.01757(13) 0.02337(14) 0.01844(12) -0.00062(11) -0.00349(10) -0.00100(11)
O1 0.0326(7) 0.0213(7) 0.0249(7) 0.0060(5) -0.0111(6) -0.0104(6)
O2 0.0337(8) 0.0241(7) 0.0286(7) 0.0103(6) -0.0143(6) -0.0126(6)
N1 0.0235(8) 0.0172(7) 0.0234(7) 0.0048(6) -0.0074(6) -0.0041(6)
N2 0.0250(8) 0.0181(8) 0.0238(8) 0.0037(6) -0.0086(6) -0.0064(6)
C1 0.0190(9) 0.0157(9) 0.0201(8) -0.0006(7) -0.0021(7) -0.0001(7)
C2 0.0201(9) 0.0159(9) 0.0226(9) -0.0009(7) -0.0017(7) -0.0014(7)
C3 0.0299(10) 0.0130(9) 0.0257(9) 0.0036(7) -0.0112(8) -0.0036(8)
C4 0.0299(11) 0.0189(9) 0.0306(10) 0.0073(8) -0.0073(8) -0.0033(8)
C5 0.0324(11) 0.0241(11) 0.0487(13) 0.0049(10) -0.0147(10) -0.0078(9)
C6 0.0490(14) 0.0241(11) 0.0482(13) -0.0046(10) -0.0250(11) -0.0049(10)
C7 0.0572(15) 0.0245(11) 0.0350(12) -0.0067(9) -0.0104(10) 0.0078(10)
C8 0.0352(11) 0.0185(9) 0.0326(11) 0.0045(8) -0.0060(9) 0.0028(8)
C9 0.0398(13) 0.0373(13) 0.0511(14) -0.0002(11) 0.0060(11) 0.0093(10)
C10 0.0329(11) 0.0378(12) 0.0364(12) 0.0061(10) 0.0016(10) -0.0020(10)
C11 0.0232(9) 0.0196(9) 0.0202(9) 0.0044(7) -0.0059(7) -0.0064(7)
C12 0.0306(11) 0.0265(11) 0.0336(11) -0.0003(9) -0.0101(9) 0.0014(9)
C13 0.0588(15) 0.0232(11) 0.0330(11) -0.0016(9) -0.0121(11) 0.0027(10)
C14 0.0509(14) 0.0294(11) 0.0273(10) 0.0050(9) -0.0132(10) -0.0197(10)
C15 0.0275(11) 0.0527(14) 0.0321(11) 0.0015(10) -0.0053(9) -0.0176(10)
C16 0.0263(10) 0.0363(11) 0.0263(10) -0.0028(9) -0.0025(8) -0.0041(9)
C17 0.0214(9) 0.0192(9) 0.0198(9) 0.0026(7) -0.0034(7) 0.0005(7)
C18 0.0237(9) 0.0185(9) 0.0193(9) 0.0045(7) -0.0065(7) -0.0067(7)
C19 0.0241(9) 0.0211(9) 0.0230(9) -0.0003(8) 0.0008(8) -0.0055(8)
C20 0.0272(11) 0.0250(10) 0.0317(10) 0.0023(9) -0.0054(8) 0.0017(8)
C21 0.0397(12) 0.0331(11) 0.0228(10) 0.0068(8) -0.0098(9) -0.0041(10)
C22 0.0417(12) 0.0341(12) 0.0206(9) -0.0034(8) 0.0050(9) -0.0069(10)
C23 0.0250(10) 0.0215(10) 0.0323(10) -0.0018(8) 0.0010(8) -0.0022(8)
C24 0.0349(13) 0.0417(13) 0.0578(15) -0.0061(12) 0.0039(11) 0.0060(10)
C25 0.0368(12) 0.0357(12) 0.0267(10) -0.0012(9) 0.0051(9) -0.0033(9)
C26 0.0217(9) 0.0193(9) 0.0271(9) 0.0052(8) -0.0096(8) -0.0036(7)
C27 0.0258(10) 0.0426(13) 0.0363(11) 0.0093(10) 0.0005(9) 0.0052(9)
C28 0.0274(11) 0.0491(14) 0.0597(15) 0.0164(12) -0.0034(11) 0.0112(10)
C29 0.0304(12) 0.0450(14) 0.0481(14) 0.0229(11) -0.0178(10) -0.0032(10)
C30 0.0527(15) 0.0621(17) 0.0274(11) 0.0083(11) -0.0108(10) 0.0052(13)
C31 0.0416(13) 0.0437(13) 0.0260(10) -0.0017(9) -0.0087(9) 0.0111(10)
C32 0.0218(10) 0.0339(11) 0.0295(10) -0.0039(9) 0.0011(8) -0.0049(8)
C33 0.0164(9) 0.0324(11) 0.0234(9) -0.0027(8) 0.0014(7) -0.0051(8)
C34 0.0281(11) 0.0370(12) 0.0240(10) -0.0014(9) 0.0043(8) -0.0025(9)
C35 0.0363(12) 0.0475(14) 0.0284(11) -0.0117(10) 0.0079(9) -0.0030(10)
C36 0.0322(12) 0.0352(12) 0.0495(13) -0.0087(10) 0.0008(11) 0.0041(10)
C37 0.0350(12) 0.0435(13) 0.0380(12) 0.0045(11) -0.0071(10) 0.0050(10)
C38 0.0280(11) 0.0434(13) 0.0240(10) -0.0012(9) -0.0019(8) -0.0001(9)
C39 0.0269(11) 0.0357(11) 0.0239(9) -0.0052(8) 0.0002(8) 0.0009(9)
C40 0.0269(10) 0.0279(10) 0.0158(8) -0.0049(8) 0.0028(7) -0.0009(8)
C41 0.0373(12) 0.0233(10) 0.0296(10) 0.0003(8) -0.0065(9) -0.0015(9)
C42 0.0351(11) 0.0304(11) 0.0370(11) -0.0031(9) -0.0046(10) -0.0093(9)
C43 0.0292(11) 0.0379(12) 0.0318(10) -0.0091(9) -0.0067(9) 0.0036(9)
C44 0.0394(12) 0.0270(11) 0.0280(10) -0.0005(9) -0.0050(9) 0.0052(9)
C45 0.0337(11) 0.0279(10) 0.0212(9) -0.0022(8) 0.0009(9) -0.0057(9)

loop_
_atom_type_symbol
_atom_type_description
_atom_type_scat_dispersion_real
_atom_type_scat_dispersion_imag
_atom_type_scat_source
C C 0.0033 0.0016 'International Tables Vol C Tables 4.2.6.8 and 6.1.1.4'
H H 0.0000 0.0000 'International Tables Vol C Tables 4.2.6.8 and 6.1.1.4'
Fe Fe 0.3463 0.8444 'International Tables Vol C Tables 4.2.6.8 and 6.1.1.4'
N N 0.0061 0.0033 'International Tables Vol C Tables 4.2.6.8 and 6.1.1.4'
O O 0.0106 0.0060 'International Tables Vol C Tables 4.2.6.8 and 6.1.1.4'

loop_
_geom_angle_atom_site_label_1
_geom_angle_atom_site_label_2
_geom_angle_atom_site_label_3
_geom_angle
C32 Fe1 C39 112.65(7)
C32 Fe1 C1 121.21(7)
C39 Fe1 C1 125.52(7)
C2 O1 C3 119.04(13)
C17 O2 C18 119.45(13)
C2 N1 N2 105.67(13)
C2 N1 C26 128.32(14)
N2 N1 C26 121.57(14)
C17 N2 N1 105.50(13)
C17 N2 C11 126.87(14)
N1 N2 C11 122.27(14)
C17 C1 C2 99.59(14)
C17 C1 Fe1 130.31(12)
C2 C1 Fe1 129.80(13)
O1 C2 N1 112.99(14)
O1 C2 C1 132.48(16)
N1 C2 C1 114.53(15)
C8 C3 C4 124.42(17)
C8 C3 O1 119.10(17)
C4 C3 O1 116.02(16)
C3 C4 C5 116.29(19)
C3 C4 C10 121.35(17)
C5 C4 C10 122.35(18)
C6 C5 C4 121.3(2)
C6 C5 H6 119.3
C4 C5 H6 119.3
C5 C6 C7 120.12(19)
C5 C6 H5 119.9
C7 C6 H5 119.9
C6 C7 C8 121.3(2)
C6 C7 H4 119.4
C8 C7 H4 119.4
C3 C8 C7 116.51(19)
C3 C8 C9 122.28(18)
C7 C8 C9 121.18(19)
C8 C9 H1 109.5
C8 C9 H2 109.5
H1 C9 H2 109.5
C8 C9 H3 109.5
H1 C9 H3 109.5
H2 C9 H3 109.5
C4 C10 H7 109.5
C4 C10 H8 109.5
H7 C10 H8 109.5
C4 C10 H9 109.5
H7 C10 H9 109.5
H8 C10 H9 109.5
C16 C11 C12 121.51(18)
C16 C11 N2 118.88(17)
C12 C11 N2 119.55(16)
C11 C12 C13 119.03(19)
C11 C12 H14 120.5
C13 C12 H14 120.5
C14 C13 C12 120.0(2)
C14 C13 H13 120.0
C12 C13 H13 120.0
C13 C14 C15 120.64(19)
C13 C14 H12 119.7
C15 C14 H12 119.7
C14 C15 C16 120.06(19)
C14 C15 H10 120.0
C16 C15 H10 120.0
C11 C16 C15 118.75(19)
C11 C16 H11 120.6
C15 C16 H11 120.6
O2 C17 N2 112.68(15)
O2 C17 C1 132.88(15)
N2 C17 C1 114.42(15)
C23 C18 C19 124.55(16)
C23 C18 O2 117.23(16)
C19 C18 O2 117.69(16)
C18 C19 C20 116.38(17)
C18 C19 C25 121.67(16)
C20 C19 C25 121.93(17)
C21 C20 C19 120.95(18)
C21 C20 H20 119.5
C19 C20 H20 119.5
C22 C21 C20 120.58(18)
C22 C21 H19 119.7
C20 C21 H19 119.7
C21 C22 C23 121.00(18)
C21 C22 H18 119.5
C23 C22 H18 119.5
C18 C23 C22 116.51(17)
C18 C23 C24 121.66(18)
C22 C23 C24 121.83(18)
C23 C24 H15 109.5
C23 C24 H16 109.5
H15 C24 H16 109.5
C23 C24 H17 109.5
H15 C24 H17 109.5
H16 C24 H17 109.5
C19 C25 H21 109.5
C19 C25 H22 109.5
H21 C25 H22 109.5
C19 C25 H23 109.5
H21 C25 H23 109.5
H22 C25 H23 109.5
C31 C26 C27 121.21(18)
C31 C26 N1 119.31(17)
C27 C26 N1 119.46(17)
C26 C27 C28 119.1(2)
C26 C27 H28 120.4
C28 C27 H28 120.4
C29 C28 C27 119.9(2)
C29 C28 H24 120.0
C27 C28 H24 120.0
C30 C29 C28 120.1(2)
C30 C29 H25 119.9
C28 C29 H25 119.9
C29 C30 C31 120.5(2)
C29 C30 H26 119.8
C31 C30 H26 119.8
C26 C31 C30 119.1(2)
C26 C31 H27 120.4
C30 C31 H27 120.4
C33 C32 Fe1 120.70(13)
C33 C32 H32A 107.2
Fe1 C32 H32A 107.2
C33 C32 H32B 107.2
Fe1 C32 H32B 107.2
H32A C32 H32B 106.8
C34 C33 C38 115.83(18)
C34 C33 C32 122.41(18)
C38 C33 C32 121.74(17)
C35 C34 C33 122.21(19)
C35 C34 H33 118.9
C33 C34 H33 118.9
C36 C35 C34 120.67(19)
C36 C35 H32 119.7
C34 C35 H32 119.7
C35 C36 C37 118.6(2)
C35 C36 H31 120.7
C37 C36 H31 120.7
C38 C37 C36 121.0(2)
C38 C37 H30 119.5
C36 C37 H30 119.5
C37 C38 C33 121.71(19)
C37 C38 H29 119.1
C33 C38 H29 119.1
C40 C39 Fe1 108.21(12)
C40 C39 H39A 110.1
Fe1 C39 H39A 110.1
C40 C39 H39B 110.1
Fe1 C39 H39B 110.1
H39A C39 H39B 108.4
C41 C40 C45 116.15(17)
C41 C40 C39 121.96(18)
C45 C40 C39 121.68(17)
C42 C41 C40 121.98(18)
C42 C41 H38 119.0
C40 C41 H38 119.0
C43 C42 C41 120.57(19)
C43 C42 H37 119.7
C41 C42 H37 119.7
C44 C43 C42 118.73(19)
C44 C43 H36 120.6
C42 C43 H36 120.6
C43 C44 C45 120.69(19)
C43 C44 H35 119.7
C45 C44 H35 119.7
C44 C45 C40 121.86(18)
C44 C45 H34 119.1
C40 C45 H34 119.1

loop_
_geom_bond_atom_site_label_1
_geom_bond_atom_site_label_2
_geom_bond_distance
Fe1 C32 2.0817(18)
Fe1 C39 2.0915(18)
Fe1 C1 2.1049(17)
O1 C2 1.347(2)
O1 C3 1.414(2)
O2 C17 1.340(2)
O2 C18 1.414(2)
N1 C2 1.356(2)
N1 N2 1.390(2)
N1 C26 1.441(2)
N2 C17 1.361(2)
N2 C11 1.441(2)
C1 C17 1.390(2)
C1 C2 1.390(2)
C3 C8 1.383(3)
C3 C4 1.389(3)
C4 C5 1.393(3)
C4 C10 1.499(3)
C5 C6 1.374(3)
C5 H6 0.9300
C6 C7 1.379(3)
C6 H5 0.9300
C7 C8 1.388(3)
C7 H4 0.9300
C8 C9 1.507(3)
C9 H1 0.9600
C9 H2 0.9600
C9 H3 0.9600
C10 H7 0.9600
C10 H8 0.9600
C10 H9 0.9600
C11 C16 1.376(2)
C11 C12 1.376(3)
C12 C13 1.384(3)
C12 H14 0.9300
C13 C14 1.372(3)
C13 H13 0.9300
C14 C15 1.373(3)
C14 H12 0.9300
C15 C16 1.388(3)
C15 H10 0.9300
C16 H11 0.9300
C18 C23 1.385(2)
C18 C19 1.386(2)
C19 C20 1.389(2)
C19 C25 1.502(3)
C20 C21 1.377(3)
C20 H20 0.9300
C21 C22 1.376(3)
C21 H19 0.9300
C22 C23 1.386(3)
C22 H18 0.9300
C23 C24 1.501(3)
C24 H15 0.9600
C24 H16 0.9600
C24 H17 0.9600
C25 H21 0.9600
C25 H22 0.9600
C25 H23 0.9600
C26 C31 1.369(3)
C26 C27 1.373(3)
C27 C28 1.385(3)
C27 H28 0.9300
C28 C29 1.384(3)
C28 H24 0.9300
C29 C30 1.358(3)
C29 H25 0.9300
C30 C31 1.389(3)
C30 H26 0.9300
C31 H27 0.9300
C32 C33 1.474(3)
C32 H32A 0.9700
C32 H32B 0.9700
C33 C34 1.399(3)
C33 C38 1.406(3)
C34 C35 1.383(3)
C34 H33 0.9300
C35 C36 1.374(3)
C35 H32 0.9300
C36 C37 1.384(3)
C36 H31 0.9300
C37 C38 1.378(3)
C37 H30 0.9300
C38 H29 0.9300
C39 C40 1.480(3)
C39 H39A 0.9700
C39 H39B 0.9700
C40 C41 1.394(3)
C40 C45 1.402(3)
C41 C42 1.385(3)
C41 H38 0.9300
C42 C43 1.381(3)
C42 H37 0.9300
C43 C44 1.377(3)
C43 H36 0.9300
C44 C45 1.382(3)
C44 H35 0.9300
C45 H34 0.9300

loop_
_geom_torsion_atom_site_label_1
_geom_torsion_atom_site_label_2
_geom_torsion_atom_site_label_3
_geom_torsion_atom_site_label_4
_geom_torsion
C2 N1 N2 C17 5.34(18)
C26 N1 N2 C17 163.49(16)
C2 N1 N2 C11 161.04(16)
C26 N1 N2 C11 -40.8(2)
C32 Fe1 C1 C17 -108.69(17)
C39 Fe1 C1 C17 80.99(18)
C32 Fe1 C1 C2 63.72(18)
C39 Fe1 C1 C2 -106.60(17)
C3 O1 C2 N1 -164.39(15)
C3 O1 C2 C1 16.1(3)
N2 N1 C2 O1 175.56(14)
C26 N1 C2 O1 19.4(3)
N2 N1 C2 C1 -4.8(2)
C26 N1 C2 C1 -160.99(17)
C17 C1 C2 O1 -178.38(19)
Fe1 C1 C2 O1 7.5(3)
C17 C1 C2 N1 2.1(2)
Fe1 C1 C2 N1 -172.04(12)
C2 O1 C3 C8 71.9(2)
C2 O1 C3 C4 -115.60(18)
C8 C3 C4 C5 -2.8(3)
O1 C3 C4 C5 -174.90(15)
C8 C3 C4 C10 175.90(18)
O1 C3 C4 C10 3.8(2)
C3 C4 C5 C6 1.6(3)
C10 C4 C5 C6 -177.09(19)
C4 C5 C6 C7 0.3(3)
C5 C6 C7 C8 -1.2(3)
C4 C3 C8 C7 2.0(3)
O1 C3 C8 C7 173.82(16)
C4 C3 C8 C9 -176.16(18)
O1 C3 C8 C9 -4.3(3)
C6 C7 C8 C3 0.1(3)
C6 C7 C8 C9 178.3(2)
C17 N2 C11 C16 -117.7(2)
N1 N2 C11 C16 92.1(2)
C17 N2 C11 C12 59.3(3)
N1 N2 C11 C12 -91.0(2)
C16 C11 C12 C13 0.8(3)
N2 C11 C12 C13 -176.06(17)
C11 C12 C13 C14 -1.0(3)
C12 C13 C14 C15 0.1(3)
C13 C14 C15 C16 0.8(3)
C12 C11 C16 C15 0.1(3)
N2 C11 C16 C15 177.04(17)
C14 C15 C16 C11 -1.0(3)
C18 O2 C17 N2 178.03(15)
C18 O2 C17 C1 -3.2(3)
N1 N2 C17 O2 174.54(14)
C11 N2 C17 O2 20.3(3)
N1 N2 C17 C1 -4.5(2)
C11 N2 C17 C1 -158.70(17)
C2 C1 C17 O2 -177.16(19)
Fe1 C1 C17 O2 -3.1(3)
C2 C1 C17 N2 1.6(2)
Fe1 C1 C17 N2 175.69(12)
C17 O2 C18 C23 -97.54(19)
C17 O2 C18 C19 90.4(2)
C23 C18 C19 C20 0.6(3)
O2 C18 C19 C20 172.07(15)
C23 C18 C19 C25 -178.02(18)
O2 C18 C19 C25 -6.6(2)
C18 C19 C20 C21 -1.8(3)
C25 C19 C20 C21 176.79(18)
C19 C20 C21 C22 1.6(3)
C20 C21 C22 C23 -0.1(3)
C19 C18 C23 C22 0.8(3)
O2 C18 C23 C22 -170.66(16)
C19 C18 C23 C24 -178.60(18)
O2 C18 C23 C24 9.9(3)
C21 C22 C23 C18 -1.1(3)
C21 C22 C23 C24 178.33(19)
C2 N1 C26 C31 -102.0(2)
N2 N1 C26 C31 105.2(2)
C2 N1 C26 C27 76.4(2)
N2 N1 C26 C27 -76.4(2)
C31 C26 C27 C28 0.4(3)
N1 C26 C27 C28 -177.97(18)
C26 C27 C28 C29 -0.2(3)
C27 C28 C29 C30 0.1(4)
C28 C29 C30 C31 -0.1(4)
C27 C26 C31 C30 -0.4(3)
N1 C26 C31 C30 177.91(19)
C29 C30 C31 C26 0.3(4)
C39 Fe1 C32 C33 -113.30(16)
C1 Fe1 C32 C33 75.23(17)
Fe1 C32 C33 C34 -102.74(19)
Fe1 C32 C33 C38 75.6(2)
C38 C33 C34 C35 -2.7(3)
C32 C33 C34 C35 175.65(18)
C33 C34 C35 C36 1.1(3)
C34 C35 C36 C37 1.2(3)
C35 C36 C37 C38 -1.7(3)
C36 C37 C38 C33 -0.1(3)
C34 C33 C38 C37 2.3(3)
C32 C33 C38 C37 -176.13(18)
C32 Fe1 C39 C40 11.26(16)
C1 Fe1 C39 C40 -177.71(12)
Fe1 C39 C40 C41 -88.30(19)
Fe1 C39 C40 C45 86.29(18)
C45 C40 C41 C42 -0.4(3)
C39 C40 C41 C42 174.42(18)
C40 C41 C42 C43 0.7(3)
C41 C42 C43 C44 -0.4(3)
C42 C43 C44 C45 0.0(3)
C43 C44 C45 C40 0.3(3)
C41 C40 C45 C44 0.0(3)
C39 C40 C45 C44 -174.93(17)
